data_7063361
loop_
_publ_author_name
'Zeng, Fei'
'Tang, Lin-Li'
'Bao, Wen-Hu'

_publ_section_title
;
 Macrocycle-based charge transfer co-crystals with specific selective
 vapochromism to benzene
;
_journal_issue 32
_journal_name_full 'New Journal of Chemistry'
_journal_page_first 14480
_journal_page_last 14485
_journal_paper_doi 10.1039/D4NJ02859G
_journal_volume 48
_journal_year 2024
_chemical_formula_moiety 'C66 H60 O12, 3(C5 H N2), 2(C2 H3 N)'
_chemical_formula_sum 'C85 H69 N8 O12'
_chemical_formula_weight 1394.48
_space_group_crystal_system triclinic
_space_group_IT_number 2
_space_group_name_Hall '-P 1'
_space_group_name_H-M_alt 'P -1'
_atom_sites_solution_hydrogens geom
_audit_creation_date 2024-05-09
_audit_creation_method
;
Olex2 1.5-beta
(compiled 2024.02.16 svn.r378c4104 for OlexSys, GUI svn.r6928)
;
_audit_update_record
;
2024-06-19 deposited with the CCDC.	2024-07-22 downloaded from the CCDC.
;
_cell_angle_alpha 91.171(8)
_cell_angle_beta 94.196(8)
_cell_angle_gamma 114.981(7)
_cell_formula_units_Z 2
_cell_length_a 12.982(7)
_cell_length_b 13.032(7)
_cell_length_c 23.658(13)
_cell_measurement_reflns_used 4571
_cell_measurement_temperature 296.15
_cell_measurement_theta_max 23.02
_cell_measurement_theta_min 2.37
_cell_volume 3612(3)
_computing_cell_refinement 'SAINT v8.34A (Bruker, 2013)'
_computing_data_reduction 'SAINT v8.34A (Bruker, 2013)'
_computing_molecular_graphics 'Olex2 1.5-beta (Dolomanov et al., 2009)'
_computing_publication_material 'Olex2 1.5-beta (Dolomanov et al., 2009)'
_computing_structure_refinement 'SHELXL 2019/3 (Sheldrick, 2015)'
_computing_structure_solution 'SHELXT 2014/4 (Sheldrick, 2014)'
_diffrn_ambient_temperature 296.15
_diffrn_measured_fraction_theta_full 0.995
_diffrn_measured_fraction_theta_max 0.955
_diffrn_measurement_device_type 'Bruker APEX-II CCD'
_diffrn_measurement_method '\f and \w scans'
_diffrn_radiation_type MoK\a
_diffrn_radiation_wavelength 0.71073
_diffrn_reflns_av_R_equivalents 0.0745
_diffrn_reflns_av_unetI/netI 0.1036
_diffrn_reflns_Laue_measured_fraction_full 0.995
_diffrn_reflns_Laue_measured_fraction_max 0.955
_diffrn_reflns_limit_h_max 16
_diffrn_reflns_limit_h_min -16
_diffrn_reflns_limit_k_max 16
_diffrn_reflns_limit_k_min -16
_diffrn_reflns_limit_l_max 30
_diffrn_reflns_limit_l_min -30
_diffrn_reflns_number 40489
_diffrn_reflns_point_group_measured_fraction_full 0.995
_diffrn_reflns_point_group_measured_fraction_max 0.955
_diffrn_reflns_theta_full 25.242
_diffrn_reflns_theta_max 27.603
_diffrn_reflns_theta_min 0.864
_diffrn_source_current 30.0
_diffrn_source_power 1.5
_diffrn_source_voltage 50.0
_diffrn_standards_number 0
_exptl_absorpt_coefficient_mu 0.087
_exptl_absorpt_correction_T_max 0.7455
_exptl_absorpt_correction_T_min 0.5614
_exptl_absorpt_correction_type multi-scan
_exptl_absorpt_process_details
;
SADABS-2014/5 (Bruker,2014/5) was used for absorption correction.
wR2(int) was 0.1079 before and 0.0690 after correction.
The Ratio of minimum to maximum transmission is 0.7531.
The \l/2 correction factor is 0.00150.
;
_exptl_crystal_colour yellow
_exptl_crystal_colour_primary yellow
_exptl_crystal_density_diffrn 1.282
_exptl_crystal_description prism
_exptl_crystal_F_000 1462
_exptl_crystal_size_max 0.45
_exptl_crystal_size_mid 0.23
_exptl_crystal_size_min 0.2
_refine_diff_density_max 0.373
_refine_diff_density_min -0.359
_refine_diff_density_rms 0.075
_refine_ls_extinction_method none
_refine_ls_goodness_of_fit_ref 0.944
_refine_ls_hydrogen_treatment constr
_refine_ls_matrix_type full
_refine_ls_number_parameters 960
_refine_ls_number_reflns 15989
_refine_ls_number_restraints 48
_refine_ls_restrained_S_all 0.950
_refine_ls_R_factor_all 0.1828
_refine_ls_R_factor_gt 0.0808
_refine_ls_shift/su_max 0.001
_refine_ls_shift/su_mean 0.000
_refine_ls_structure_factor_coef Fsqd
_refine_ls_weighting_details 'w=1/[\s^2^(Fo^2^)+(0.1548P)^2^] where P=(Fo^2^+2Fc^2^)/3'
_refine_ls_weighting_scheme calc
_refine_ls_wR_factor_gt 0.2106
_refine_ls_wR_factor_ref 0.2844
_reflns_Friedel_coverage 0.000
_reflns_number_gt 6493
_reflns_number_total 15989
_reflns_threshold_expression 'I > 2\s(I)'
_cod_data_source_file d4nj02859g2.cif
_cod_data_source_block 11_a
_cod_depositor_comments 'Adding full bibliography for 7063359--7063362.cif.'
_cod_original_cell_volume 3612(4)
_cod_database_code 7063361
_shelx_shelxl_version_number 2019/3
_shelx_space_group_comment
;
The symmetry employed for this shelxl refinement is uniquely defined
by the following loop, which should always be used as a source of
symmetry information in preference to the above space-group names.
They are only intended as comments.
;
_shelx_estimated_absorpt_t_max 0.983
_shelx_estimated_absorpt_t_min 0.962
_olex2_refinement_description
;
1. Fixed Uiso
 At 1.2 times of:
  All C(H) groups, All C(H,H) groups
 At 1.5 times of:
  All C(H,H,H) groups
2. Uiso/Uaniso restraints and constraints
Uanis(C67) \\sim Ueq, Uanis(C69) \\sim Ueq: with sigma of 0.005 and sigma for
terminal atoms of 0.01
Uanis(N2) \\sim Ueq, Uanis(C7) \\sim Ueq, Uanis(N1) \\sim Ueq, Uanis(N8) \\sim
Ueq, Uanis(C79) \\sim Ueq, Uanis(C63) \\sim Ueq: with sigma of 0.01 and sigma
for terminal atoms of 0.02
3.a Secondary CH2 refined with riding coordinates:
 C33(H33A,H33B), C65(H65A,H65B)
3.b Aromatic/amide H refined with riding coordinates:
 C57(H57), C47(H47), C14(H14), C24(H24), C11(H11), C10(H10), C38(H38), C5(H5),
 C35(H35), C2(H2), C29(H29), C83(H83), C44(H44), C43(H43), C22(H22), C55(H55),
 C21(H21), C60(H60), C66(H66), C26(H26), C73(H73), C54(H54), C68(H68)
3.c Idealised Me refined as rotating group:
 C8(H8A,H8B,H8C), C41(H41A,H41B,H41C), C64(H64A,H64B,H64C), C40(H40A,H40B,
 H40C), C19(H19A,H19B,H19C), C53(H53A,H53B,H53C), C31(H31A,H31B,H31C), C20(H20A,
 H20B,H20C), C52(H52A,H52B,H52C), C32(H32A,H32B,H32C), C7(H7A,H7B,H7C),
 C77(H77A,H77B,H77C), C79(H79A,H79B,H79C), C63(H63A,H63B,H63C)
;
_olex2_submission_special_instructions 'No special instructions were received'

loop_
_space_group_symop_operation_xyz
'x, y, z'
'-x, -y, -z'

loop_
_atom_site_label
_atom_site_type_symbol
_atom_site_fract_x
_atom_site_fract_y
_atom_site_fract_z
_atom_site_U_iso_or_equiv
_atom_site_adp_type
_atom_site_occupancy
_atom_site_site_symmetry_order
_atom_site_calc_flag
_atom_site_refinement_flags_posn
_atom_site_refinement_flags_adp
_atom_site_refinement_flags_occupancy
_atom_site_disorder_assembly
_atom_site_disorder_group
O3 O 0.6870(2) 0.7547(2) 1.13930(9) 0.0616(7) Uani 1 1 d . . . . .
O2 O 0.5259(2) 0.6864(2) 0.83212(9) 0.0687(7) Uani 1 1 d . . . . .
O11 O 0.3484(2) 0.7696(3) 0.54902(11) 0.0763(8) Uani 1 1 d . . . . .
O4 O 0.8619(2) 0.6840(2) 1.14421(10) 0.0711(7) Uani 1 1 d . . . . .
O9 O 0.7832(2) 0.6858(2) 0.32216(9) 0.0717(7) Uani 1 1 d . . . . .
O8 O 0.8520(2) 0.4310(2) 0.56412(10) 0.0731(7) Uani 1 1 d . . . . .
O10 O 0.6365(2) 0.7929(2) 0.31931(10) 0.0740(8) Uani 1 1 d . . . . .
O7 O 1.1292(2) 0.8052(2) 0.70429(11) 0.0757(8) Uani 1 1 d . . . . .
O5 O 1.1669(2) 0.8009(3) 0.91696(12) 0.0813(8) Uani 1 1 d . . . . .
O6 O 0.9245(3) 0.4390(2) 0.76425(11) 0.0849(9) Uani 1 1 d . . . . .
O12 O 0.6774(3) 1.0668(3) 0.70744(12) 0.0898(9) Uani 1 1 d . . . . .
C9 C 0.6087(3) 0.8217(3) 0.93531(12) 0.0433(7) Uani 1 1 d . . . . .
C3 C 0.5674(3) 0.8583(3) 0.88254(13) 0.0472(8) Uani 1 1 d . . . . .
C13 C 0.7325(3) 0.7499(2) 0.98703(12) 0.0406(7) Uani 1 1 d . . . . .
C18 C 0.8196(3) 0.7063(3) 0.98928(12) 0.0441(7) Uani 1 1 d . . . . .
C4 C 0.5281(3) 0.7930(3) 0.83216(13) 0.0477(8) Uani 1 1 d . . . . .
C57 C 0.6530(3) 0.8124(3) 0.52344(13) 0.0472(8) Uani 1 1 d . . . . .
H57 H 0.685138 0.804098 0.558502 0.057 Uiso 1 1 calc R U . . .
C46 C 0.7647(3) 0.7254(3) 0.47560(13) 0.0471(8) Uani 1 1 d . . . . .
C12 C 0.6931(3) 0.7690(3) 1.03843(12) 0.0441(7) Uani 1 1 d . . . . .
C47 C 0.8128(3) 0.7043(3) 0.52690(13) 0.0474(8) Uani 1 1 d . . . . .
H47 H 0.799116 0.731419 0.560887 0.057 Uiso 1 1 calc R U . . .
C17 C 0.8630(3) 0.6864(3) 1.04232(13) 0.0465(8) Uani 1 1 d . . . . .
C14 C 0.6887(3) 0.7775(3) 0.93655(13) 0.0445(7) Uani 1 1 d . . . . .
H14 H 0.714507 0.765431 0.902490 0.053 Uiso 1 1 calc R U . . .
C51 C 0.6875(3) 0.7795(3) 0.47396(13) 0.0448(8) Uani 1 1 d . . . . .
C15 C 0.7357(3) 0.7432(3) 1.09125(13) 0.0472(8) Uani 1 1 d . . . . .
C56 C 0.5732(3) 0.8564(3) 0.52194(13) 0.0467(8) Uani 1 1 d . . . . .
C36 C 0.9248(3) 0.5236(3) 0.59852(14) 0.0538(9) Uani 1 1 d . . . . .
C16 C 0.8177(3) 0.7041(3) 1.09321(13) 0.0501(8) Uani 1 1 d . . . . .
C24 C 0.8647(3) 0.6853(3) 0.94050(13) 0.0488(8) Uani 1 1 d . . . . .
H24 H 0.834315 0.693889 0.905047 0.059 Uiso 1 1 calc R U . . .
C37 C 0.9336(3) 0.6290(3) 0.58252(13) 0.0501(8) Uani 1 1 d . . . . .
C50 C 0.6415(3) 0.7962(3) 0.42075(13) 0.0505(8) Uani 1 1 d . . . . .
C45 C 0.7900(3) 0.6883(3) 0.42446(13) 0.0512(8) Uani 1 1 d . . . . .
C42 C 0.8793(3) 0.6449(3) 0.52873(13) 0.0511(8) Uani 1 1 d . . . . .
C11 C 0.6120(3) 0.8136(3) 1.03716(13) 0.0496(8) Uani 1 1 d . . . . .
H11 H 0.585256 0.825769 1.070906 0.059 Uiso 1 1 calc R U . . .
C23 C 0.9531(3) 0.6521(3) 0.94354(14) 0.0521(8) Uani 1 1 d . . . . .
O1 O 0.5277(4) 1.1099(3) 0.83881(12) 0.1219(15) Uani 1 1 d . . . . .
C81 C 0.5432(3) 0.4906(3) 0.94947(15) 0.0544(9) Uani 1 1 d . . . . .
C10 C 0.5716(3) 0.8395(3) 0.98720(13) 0.0507(8) Uani 1 1 d . . . . .
H10 H 0.518165 0.869538 0.987597 0.061 Uiso 1 1 calc R U . . .
C38 C 0.9996(3) 0.7236(3) 0.61900(14) 0.0531(8) Uani 1 1 d . . . . .
H38 H 1.003012 0.794190 0.610316 0.064 Uiso 1 1 calc R U . . .
C58 C 0.5406(3) 0.8885(3) 0.57561(13) 0.0518(8) Uani 1 1 d . . . . .
C82 C 0.5798(3) 0.4555(3) 0.99961(16) 0.0553(9) Uani 1 1 d . . . . .
C5 C 0.4915(3) 0.8338(3) 0.78463(14) 0.0558(9) Uani 1 1 d . . . . .
H5 H 0.465629 0.788600 0.751074 0.067 Uiso 1 1 calc R U . . .
C49 C 0.6752(3) 0.7640(3) 0.36938(13) 0.0549(9) Uani 1 1 d . . . . .
C39 C 1.0600(3) 0.7143(3) 0.66779(14) 0.0556(9) Uani 1 1 d . . . . .
C6 C 0.4929(3) 0.9411(3) 0.78643(14) 0.0579(9) Uani 1 1 d . . . . .
C35 C 0.9878(3) 0.5162(3) 0.64677(14) 0.0576(9) Uani 1 1 d . . . . .
H35 H 0.983354 0.445466 0.656042 0.069 Uiso 1 1 calc R U . . .
C2 C 0.5673(3) 0.9651(3) 0.88428(14) 0.0606(10) Uani 1 1 d . . . . .
H2 H 0.592757 1.010538 0.917781 0.073 Uiso 1 1 calc R U . . .
C34 C 1.0563(3) 0.6089(3) 0.68120(14) 0.0578(9) Uani 1 1 d . . . . .
C59 C 0.4273(3) 0.8455(3) 0.58836(14) 0.0546(9) Uani 1 1 d . . . . .
C29 C 1.1479(3) 0.6993(3) 0.82675(15) 0.0623(10) Uani 1 1 d . . . . .
H29 H 1.218719 0.752503 0.817963 0.075 Uiso 1 1 calc R U . . .
C83 C 0.5370(3) 0.4652(3) 1.04961(16) 0.0573(9) Uani 1 1 d . . . . .
H83 H 0.561675 0.442323 1.082892 0.069 Uiso 1 1 calc R U . . .
C44 C 0.8566(3) 0.6270(3) 0.42656(15) 0.0618(10) Uani 1 1 d . . . . .
H44 H 0.872221 0.600941 0.392816 0.074 Uiso 1 1 calc R U . . .
C25 C 1.0005(3) 0.6351(3) 0.89053(14) 0.0539(9) Uani 1 1 d . . . . .
C43 C 0.8989(3) 0.6048(3) 0.47689(14) 0.0594(9) Uani 1 1 d . . . . .
H43 H 0.941330 0.562388 0.476934 0.071 Uiso 1 1 calc R U . . .
C22 C 0.9973(3) 0.6379(3) 0.99672(15) 0.0604(10) Uani 1 1 d . . . . .
H22 H 1.058650 0.618538 0.999364 0.073 Uiso 1 1 calc R U . . .
C74 C 0.5238(3) 0.4645(3) 0.44934(16) 0.0658(10) Uani 1 1 d . . . . .
C55 C 0.5267(3) 0.8695(3) 0.46845(14) 0.0576(9) Uani 1 1 d . . . . .
H55 H 0.471496 0.897483 0.466561 0.069 Uiso 1 1 calc R U . . .
N5 N 0.6259(4) 0.4746(3) 0.85575(17) 0.0894(11) Uani 1 1 d . . . . .
C21 C 0.9521(3) 0.6521(3) 1.04512(15) 0.0596(9) Uani 1 1 d . . . . .
H21 H 0.980536 0.638867 1.080083 0.072 Uiso 1 1 calc R U . . .
C28 C 1.0846(3) 0.6092(3) 0.78860(14) 0.0580(9) Uani 1 1 d . . . . .
C60 C 0.4009(4) 0.8776(3) 0.63959(15) 0.0628(10) Uani 1 1 d . . . . .
H60 H 0.325002 0.848302 0.647668 0.075 Uiso 1 1 calc R U . . .
C48 C 0.7481(3) 0.7144(3) 0.37156(13) 0.0578(9) Uani 1 1 d . . . . .
C66 C 0.6235(3) 0.9610(3) 0.61604(14) 0.0593(9) Uani 1 1 d . . . . .
H66 H 0.699663 0.988908 0.608635 0.071 Uiso 1 1 calc R U . . .
C26 C 0.9387(3) 0.5444(3) 0.85264(15) 0.0610(9) Uani 1 1 d . . . . .
H26 H 0.867157 0.491856 0.860911 0.073 Uiso 1 1 calc R U . . .
C72 C 0.5543(3) 0.4870(3) 0.55000(16) 0.0661(10) Uani 1 1 d . . . . .
C84 C 0.5883(3) 0.4815(3) 0.89700(19) 0.0661(10) Uani 1 1 d . . . . .
C73 C 0.5770(3) 0.4514(3) 0.49941(17) 0.0678(10) Uani 1 1 d . . . . .
H73 H 0.628094 0.418536 0.498913 0.081 Uiso 1 1 calc R U . . .
C30 C 1.1079(3) 0.7121(3) 0.87797(15) 0.0585(9) Uani 1 1 d . . . . .
C1 C 0.5297(4) 1.0048(3) 0.83679(15) 0.0675(11) Uani 1 1 d . . . . .
C54 C 0.5602(3) 0.8422(3) 0.41950(14) 0.0584(9) Uani 1 1 d . . . . .
H54 H 0.529505 0.853971 0.384799 0.070 Uiso 1 1 calc R U . . .
C61 C 0.4843(4) 0.9519(3) 0.67891(14) 0.0621(10) Uani 1 1 d . . . . .
N6 N 0.7273(3) 0.3719(3) 0.99737(19) 0.1002(13) Uani 1 1 d . . . . .
C62 C 0.5970(4) 0.9930(3) 0.66683(15) 0.0637(10) Uani 1 1 d . . . . .
C85 C 0.6623(3) 0.4089(3) 0.99836(17) 0.0672(10) Uani 1 1 d . . . . .
C33 C 1.1281(3) 0.5982(4) 0.73228(14) 0.0654(10) Uani 1 1 d . . . . .
H33A H 1.130803 0.525117 0.728939 0.078 Uiso 1 1 calc R U . . .
H33B H 1.205448 0.656288 0.731865 0.078 Uiso 1 1 calc R U . . .
C65 C 0.4538(4) 0.9862(4) 0.73453(14) 0.0759(12) Uani 1 1 d . . . . .
H65A H 0.371609 0.959482 0.732857 0.091 Uiso 1 1 calc R U . . .
H65B H 0.487394 1.068306 0.738900 0.091 Uiso 1 1 calc R U . . .
C27 C 0.9806(3) 0.5298(3) 0.80266(15) 0.0617(10) Uani 1 1 d . . . . .
C76 C 0.6108(4) 0.4734(4) 0.60180(19) 0.0777(12) Uani 1 1 d . . . . .
N3 N 0.6561(4) 0.4634(4) 0.64299(18) 0.1027(13) Uani 1 1 d . . . . .
N4 N 0.5724(4) 0.4016(4) 0.35539(18) 0.1087(14) Uani 1 1 d . . . . .
C75 C 0.5509(4) 0.4289(4) 0.39664(19) 0.0776(12) Uani 1 1 d . . . . .
C8 C 0.4925(5) 0.6210(4) 0.77920(16) 0.0887(14) Uani 1 1 d . . . . .
H8A H 0.543101 0.661603 0.751572 0.133 Uiso 1 1 calc R U . . .
H8B H 0.415890 0.607928 0.766356 0.133 Uiso 1 1 calc R U . . .
H8C H 0.496187 0.549677 0.784169 0.133 Uiso 1 1 calc R U . . .
C41 C 0.8113(4) 0.3234(3) 0.58838(19) 0.0900(14) Uani 1 1 d . . . . .
H41A H 0.749873 0.268678 0.563605 0.135 Uiso 1 1 calc R U . . .
H41B H 0.784425 0.328855 0.624557 0.135 Uiso 1 1 calc R U . . .
H41C H 0.872139 0.300008 0.593315 0.135 Uiso 1 1 calc R U . . .
C64 C 0.2376(4) 0.7070(5) 0.5654(2) 0.1029(17) Uani 1 1 d . . . . .
H64A H 0.190904 0.655942 0.534419 0.154 Uiso 1 1 calc R U . . .
H64B H 0.205075 0.757982 0.575419 0.154 Uiso 1 1 calc R U . . .
H64C H 0.241449 0.664443 0.597486 0.154 Uiso 1 1 calc R U . . .
C67 C 1.0039(5) 0.9704(4) 0.9436(2) 0.0905(14) Uani 1 1 d . U . . .
C40 C 1.1256(5) 0.9109(4) 0.6960(2) 0.0996(16) Uani 1 1 d . . . . .
H40A H 1.154431 0.938071 0.660404 0.149 Uiso 1 1 calc R U . . .
H40B H 1.171629 0.964417 0.726259 0.149 Uiso 1 1 calc R U . . .
H40C H 1.048195 0.901782 0.695721 0.149 Uiso 1 1 calc R U . . .
C69 C 1.0573(5) 0.9667(4) 1.0420(2) 0.0960(15) Uani 1 1 d . U . . .
C68 C 1.0595(4) 0.9397(4) 0.9868(3) 0.0966(15) Uani 1 1 d . . . . .
H68 H 1.100319 0.898631 0.977712 0.116 Uiso 1 1 calc R U . . .
C19 C 0.7506(4) 0.8572(4) 1.17250(19) 0.1028(17) Uani 1 1 d . . . . .
H19A H 0.760462 0.920502 1.149924 0.154 Uiso 1 1 calc R U . . .
H19B H 0.824018 0.860798 1.185387 0.154 Uiso 1 1 calc R U . . .
H19C H 0.710512 0.859556 1.204653 0.154 Uiso 1 1 calc R U . . .
C53 C 0.5633(4) 0.7002(4) 0.28089(18) 0.1004(16) Uani 1 1 d . . . . .
H53A H 0.546448 0.728914 0.246079 0.151 Uiso 1 1 calc R U . . .
H53B H 0.493670 0.657134 0.297600 0.151 Uiso 1 1 calc R U . . .
H53C H 0.600726 0.652350 0.273202 0.151 Uiso 1 1 calc R U . . .
C31 C 1.2842(4) 0.8640(4) 0.9133(2) 0.1044(16) Uani 1 1 d . . . . .
H31A H 1.295613 0.909981 0.881068 0.157 Uiso 1 1 calc R U . . .
H31B H 1.319855 0.813445 0.909039 0.157 Uiso 1 1 calc R U . . .
H31C H 1.317283 0.911923 0.947228 0.157 Uiso 1 1 calc R U . . .
N7 N 0.7530(5) 0.7712(5) 0.6684(2) 0.142(2) Uani 1 1 d . . . . .
C78 C 0.7802(5) 0.7293(5) 0.7034(2) 0.1017(16) Uani 1 1 d . . . . .
C20 C 0.7949(5) 0.5798(4) 1.1663(2) 0.1121(19) Uani 1 1 d . . . . .
H20A H 0.782399 0.519171 1.139040 0.168 Uiso 1 1 calc R U . . .
H20B H 0.722884 0.578232 1.174351 0.168 Uiso 1 1 calc R U . . .
H20C H 0.833717 0.570672 1.200628 0.168 Uiso 1 1 calc R U . . .
C52 C 0.8857(4) 0.7726(5) 0.30641(19) 0.1022(16) Uani 1 1 d . . . . .
H52A H 0.908072 0.747096 0.273053 0.153 Uiso 1 1 calc R U . . .
H52B H 0.944693 0.790459 0.336865 0.153 Uiso 1 1 calc R U . . .
H52C H 0.873802 0.838974 0.298637 0.153 Uiso 1 1 calc R U . . .
C80 C 0.9269(7) 1.0391(6) 0.5489(4) 0.137(3) Uani 1 1 d . . . . .
C70 C 1.1128(6) 0.9278(5) 1.0862(3) 0.125(2) Uani 1 1 d . . . . .
C32 C 0.8156(5) 0.3580(5) 0.7751(2) 0.125(2) Uani 1 1 d . . . . .
H32A H 0.787846 0.298338 0.745669 0.188 Uiso 1 1 calc R U . . .
H32B H 0.764184 0.393487 0.775797 0.188 Uiso 1 1 calc R U . . .
H32C H 0.820357 0.326836 0.811056 0.188 Uiso 1 1 calc R U . . .
N2 N 1.1540(6) 0.8971(6) 1.1235(3) 0.170(3) Uani 1 1 d . U . . .
C7 C 0.6149(5) 1.1963(4) 0.8702(3) 0.146(3) Uani 1 1 d . U . . .
H7A H 0.617735 1.267605 0.858685 0.218 Uiso 1 1 calc R U . . .
H7B H 0.685789 1.192966 0.864152 0.218 Uiso 1 1 calc R U . . .
H7C H 0.602470 1.188996 0.909669 0.218 Uiso 1 1 calc R U . . .
C71 C 1.0003(6) 0.9384(5) 0.8860(3) 0.129(2) Uani 1 1 d . . . . .
C77 C 0.8169(5) 0.6731(6) 0.7466(2) 0.131(2) Uani 1 1 d . . . . .
H77A H 0.841357 0.620983 0.729176 0.196 Uiso 1 1 calc R U . . .
H77B H 0.754778 0.632402 0.768876 0.196 Uiso 1 1 calc R U . . .
H77C H 0.879261 0.728352 0.770723 0.196 Uiso 1 1 calc R U . . .
N1 N 0.9948(6) 0.9120(5) 0.8390(3) 0.169(3) Uani 1 1 d . U . . .
N8 N 0.9663(8) 1.0043(7) 0.5834(3) 0.190(3) Uani 1 1 d . U . . .
C79 C 0.8768(7) 1.0820(5) 0.5038(3) 0.151(3) Uani 1 1 d . U . . .
H79A H 0.876400 1.045213 0.468153 0.226 Uiso 1 1 calc R U . . .
H79B H 0.920975 1.162283 0.502500 0.226 Uiso 1 1 calc R U . . .
H79C H 0.800014 1.066893 0.510901 0.226 Uiso 1 1 calc R U . . .
C63 C 0.7817(6) 1.0636(6) 0.7144(3) 0.151(3) Uani 1 1 d . U . . .
H63A H 0.832280 1.115385 0.689841 0.226 Uiso 1 1 calc R U . . .
H63B H 0.772993 0.988156 0.705031 0.226 Uiso 1 1 calc R U . . .
H63C H 0.812831 1.084953 0.753126 0.226 Uiso 1 1 calc R U . . .

loop_
_atom_site_aniso_label
_atom_site_aniso_U_11
_atom_site_aniso_U_22
_atom_site_aniso_U_33
_atom_site_aniso_U_23
_atom_site_aniso_U_13
_atom_site_aniso_U_12
O3 0.0656(16) 0.0794(18) 0.0441(13) 0.0057(12) 0.0139(12) 0.0334(14)
O2 0.109(2) 0.0563(15) 0.0477(14) -0.0049(11) -0.0056(13) 0.0438(15)
O11 0.0582(17) 0.105(2) 0.0608(16) -0.0058(15) 0.0142(13) 0.0297(16)
O4 0.0761(18) 0.101(2) 0.0458(14) 0.0101(13) -0.0023(12) 0.0478(16)
O9 0.085(2) 0.094(2) 0.0465(14) -0.0041(13) 0.0142(13) 0.0469(17)
O8 0.095(2) 0.0656(17) 0.0612(16) 0.0000(13) 0.0041(14) 0.0369(16)
O10 0.100(2) 0.095(2) 0.0445(14) 0.0125(13) 0.0051(14) 0.0580(18)
O7 0.0741(18) 0.0779(19) 0.0724(17) -0.0025(15) -0.0095(14) 0.0325(16)
O5 0.0544(17) 0.097(2) 0.0842(19) -0.0211(16) 0.0134(14) 0.0237(16)
O6 0.101(2) 0.078(2) 0.0668(17) -0.0083(15) 0.0233(16) 0.0278(18)
O12 0.098(2) 0.098(2) 0.0761(19) -0.0252(16) -0.0092(17) 0.0485(19)
C9 0.0477(19) 0.0403(17) 0.0410(17) 0.0005(13) 0.0051(14) 0.0178(15)
C3 0.0479(19) 0.054(2) 0.0444(18) 0.0061(15) 0.0074(15) 0.0253(16)
C13 0.0379(17) 0.0408(17) 0.0409(17) 0.0031(13) 0.0066(13) 0.0142(14)
C18 0.0434(18) 0.0446(18) 0.0420(17) 0.0024(14) 0.0042(14) 0.0164(15)
C4 0.054(2) 0.048(2) 0.0483(19) 0.0018(15) 0.0076(15) 0.0278(17)
C57 0.050(2) 0.0481(19) 0.0431(18) 0.0069(14) 0.0047(15) 0.0200(16)
C46 0.049(2) 0.0489(19) 0.0407(17) 0.0038(14) 0.0085(15) 0.0178(16)
C12 0.0436(18) 0.0454(18) 0.0406(17) 0.0009(14) 0.0056(14) 0.0161(15)
C47 0.0488(19) 0.052(2) 0.0447(18) 0.0018(15) 0.0127(15) 0.0235(17)
C17 0.0439(19) 0.0484(19) 0.0461(18) 0.0017(14) 0.0030(15) 0.0189(16)
C14 0.0482(19) 0.0439(18) 0.0424(17) 0.0023(14) 0.0096(14) 0.0196(16)
C51 0.0482(19) 0.0440(18) 0.0439(18) 0.0067(14) 0.0097(15) 0.0201(16)
C15 0.0454(19) 0.054(2) 0.0401(18) 0.0037(14) 0.0095(14) 0.0179(16)
C56 0.051(2) 0.0481(19) 0.0453(18) 0.0046(14) 0.0074(15) 0.0245(16)
C36 0.059(2) 0.064(2) 0.049(2) 0.0020(17) 0.0127(17) 0.0353(19)
C16 0.049(2) 0.059(2) 0.0395(18) 0.0040(15) 0.0004(15) 0.0214(17)
C24 0.050(2) 0.052(2) 0.0456(18) 0.0034(15) 0.0029(15) 0.0233(17)
C37 0.048(2) 0.066(2) 0.0509(19) 0.0100(17) 0.0168(16) 0.0352(18)
C50 0.061(2) 0.053(2) 0.0410(18) 0.0036(15) 0.0076(15) 0.0278(18)
C45 0.054(2) 0.059(2) 0.0443(19) 0.0026(15) 0.0109(16) 0.0275(18)
C42 0.050(2) 0.055(2) 0.051(2) 0.0055(16) 0.0108(16) 0.0240(17)
C11 0.053(2) 0.056(2) 0.0422(18) 0.0014(15) 0.0100(15) 0.0250(17)
C23 0.049(2) 0.057(2) 0.055(2) -0.0002(16) 0.0060(16) 0.0266(18)
O1 0.243(5) 0.100(3) 0.0703(19) -0.0157(17) -0.026(2) 0.127(3)
C81 0.048(2) 0.0422(19) 0.069(2) 0.0012(17) 0.0035(18) 0.0160(17)
C10 0.053(2) 0.058(2) 0.0476(19) -0.0024(16) 0.0070(16) 0.0292(17)
C38 0.052(2) 0.061(2) 0.055(2) 0.0064(17) 0.0107(17) 0.0322(18)
C58 0.068(2) 0.052(2) 0.0461(19) 0.0080(15) 0.0079(17) 0.0357(19)
C82 0.042(2) 0.043(2) 0.080(3) 0.0049(17) 0.0031(18) 0.0162(16)
C5 0.069(2) 0.065(2) 0.0424(18) 0.0031(16) 0.0058(16) 0.037(2)
C49 0.063(2) 0.063(2) 0.0426(19) 0.0076(16) 0.0078(16) 0.0298(19)
C39 0.049(2) 0.069(2) 0.055(2) -0.0003(18) 0.0067(17) 0.0307(19)
C6 0.073(2) 0.075(3) 0.0445(19) 0.0098(18) 0.0158(17) 0.048(2)
C35 0.072(2) 0.067(2) 0.055(2) 0.0108(18) 0.0222(19) 0.048(2)
C2 0.085(3) 0.060(2) 0.049(2) 0.0001(17) 0.0091(18) 0.041(2)
C34 0.058(2) 0.084(3) 0.049(2) 0.0094(19) 0.0174(17) 0.044(2)
C59 0.060(2) 0.064(2) 0.050(2) 0.0044(17) 0.0100(18) 0.0350(19)
C29 0.048(2) 0.081(3) 0.064(2) 0.006(2) 0.0118(18) 0.032(2)
C83 0.052(2) 0.049(2) 0.069(2) 0.0072(17) -0.0021(18) 0.0203(17)
C44 0.071(3) 0.075(3) 0.050(2) 0.0028(18) 0.0139(18) 0.039(2)
C25 0.052(2) 0.068(2) 0.051(2) 0.0037(17) 0.0099(16) 0.0330(19)
C43 0.068(2) 0.071(2) 0.056(2) 0.0056(18) 0.0134(18) 0.043(2)
C22 0.054(2) 0.080(3) 0.058(2) 0.0022(19) 0.0028(18) 0.039(2)
C74 0.063(2) 0.063(2) 0.058(2) -0.0019(19) 0.0124(19) 0.013(2)
C55 0.064(2) 0.063(2) 0.059(2) 0.0085(17) 0.0106(18) 0.038(2)
N5 0.106(3) 0.087(3) 0.087(3) 0.007(2) 0.017(2) 0.051(2)
C21 0.058(2) 0.077(3) 0.051(2) 0.0089(18) 0.0001(17) 0.037(2)
C28 0.058(2) 0.083(3) 0.053(2) 0.0097(19) 0.0108(18) 0.048(2)
C60 0.075(3) 0.080(3) 0.051(2) 0.0100(19) 0.0140(19) 0.049(2)
C48 0.067(2) 0.073(2) 0.0384(18) 0.0003(16) 0.0113(16) 0.033(2)
C66 0.068(2) 0.064(2) 0.051(2) 0.0041(17) 0.0087(18) 0.032(2)
C26 0.059(2) 0.069(2) 0.057(2) 0.0005(19) 0.0146(18) 0.029(2)
C72 0.064(3) 0.058(2) 0.062(2) 0.0035(18) 0.008(2) 0.011(2)
C84 0.064(3) 0.054(2) 0.077(3) 0.004(2) 0.003(2) 0.023(2)
C73 0.063(3) 0.062(2) 0.068(3) 0.0039(19) 0.008(2) 0.016(2)
C30 0.051(2) 0.070(2) 0.059(2) -0.0031(19) 0.0081(18) 0.030(2)
C1 0.106(3) 0.067(2) 0.053(2) 0.0061(18) 0.014(2) 0.059(2)
C54 0.069(2) 0.069(2) 0.047(2) 0.0127(17) 0.0070(17) 0.038(2)
C61 0.091(3) 0.078(3) 0.046(2) 0.0128(18) 0.012(2) 0.063(2)
N6 0.073(3) 0.094(3) 0.149(4) 0.008(2) 0.005(2) 0.051(2)
C62 0.085(3) 0.066(2) 0.051(2) 0.0000(18) 0.000(2) 0.044(2)
C85 0.056(2) 0.058(2) 0.085(3) 0.004(2) 0.002(2) 0.022(2)
C33 0.068(3) 0.095(3) 0.051(2) 0.0110(19) 0.0140(18) 0.050(2)
C65 0.115(4) 0.100(3) 0.051(2) 0.009(2) 0.013(2) 0.082(3)
C27 0.070(3) 0.067(3) 0.055(2) 0.0016(19) 0.0114(19) 0.035(2)
C76 0.071(3) 0.086(3) 0.068(3) 0.006(2) 0.012(2) 0.024(2)
N3 0.090(3) 0.134(4) 0.079(3) 0.007(3) 0.004(2) 0.044(3)
N4 0.127(4) 0.131(4) 0.071(3) -0.012(2) 0.008(2) 0.059(3)
C75 0.082(3) 0.079(3) 0.066(3) -0.002(2) 0.007(2) 0.029(2)
C8 0.147(4) 0.073(3) 0.058(2) -0.013(2) -0.011(3) 0.062(3)
C41 0.108(4) 0.060(3) 0.097(3) 0.007(2) 0.006(3) 0.031(3)
C64 0.060(3) 0.133(4) 0.096(3) -0.022(3) 0.023(3) 0.021(3)
C67 0.088(3) 0.077(3) 0.093(3) -0.007(2) 0.026(3) 0.019(2)
C40 0.107(4) 0.075(3) 0.119(4) -0.019(3) -0.020(3) 0.047(3)
C69 0.088(3) 0.079(3) 0.097(3) -0.004(2) 0.005(3) 0.013(2)
C68 0.079(3) 0.078(3) 0.120(4) -0.012(3) 0.028(3) 0.019(3)
C19 0.109(4) 0.114(4) 0.070(3) -0.035(3) 0.008(3) 0.034(3)
C53 0.088(3) 0.126(4) 0.064(3) 0.010(3) -0.007(2) 0.024(3)
C31 0.061(3) 0.102(4) 0.130(4) -0.020(3) 0.010(3) 0.016(3)
N7 0.185(6) 0.170(5) 0.118(4) 0.036(4) 0.036(4) 0.116(5)
C78 0.107(4) 0.123(5) 0.091(4) 0.018(3) 0.029(3) 0.061(4)
C20 0.147(5) 0.093(4) 0.092(3) 0.040(3) -0.008(3) 0.048(4)
C52 0.102(4) 0.123(4) 0.076(3) 0.011(3) 0.042(3) 0.036(3)
C80 0.138(7) 0.098(5) 0.133(7) 0.001(5) 0.051(5) 0.005(4)
C70 0.104(5) 0.084(4) 0.148(6) -0.007(4) -0.011(4) 0.005(3)
C32 0.127(5) 0.096(4) 0.102(4) -0.022(3) 0.037(3) -0.004(4)
N2 0.141(5) 0.160(6) 0.179(6) 0.020(5) -0.030(4) 0.041(4)
C7 0.126(5) 0.063(3) 0.267(8) 0.027(4) 0.095(5) 0.047(3)
C71 0.149(6) 0.096(4) 0.101(4) -0.011(3) 0.037(4) 0.009(4)
C77 0.124(5) 0.161(6) 0.111(4) 0.034(4) 0.008(4) 0.062(4)
N1 0.197(6) 0.153(5) 0.112(4) -0.018(4) 0.036(4) 0.027(4)
N8 0.222(8) 0.159(6) 0.148(6) 0.000(5) 0.012(6) 0.042(5)
C79 0.168(7) 0.090(4) 0.176(7) 0.031(4) 0.068(5) 0.027(4)
C63 0.123(5) 0.175(6) 0.157(6) -0.077(5) -0.061(4) 0.082(5)

loop_
_atom_type_symbol
_atom_type_description
_atom_type_scat_dispersion_real
_atom_type_scat_dispersion_imag
_atom_type_scat_source
C C 0.0033 0.0016 'International Tables Vol C Tables 4.2.6.8 and 6.1.1.4'
H H 0.0000 0.0000 'International Tables Vol C Tables 4.2.6.8 and 6.1.1.4'
N N 0.0061 0.0033 'International Tables Vol C Tables 4.2.6.8 and 6.1.1.4'
O O 0.0106 0.0060 'International Tables Vol C Tables 4.2.6.8 and 6.1.1.4'

loop_
_geom_angle_atom_site_label_1
_geom_angle_atom_site_label_2
_geom_angle_atom_site_label_3
_geom_angle
_geom_angle_site_symmetry_1
_geom_angle_site_symmetry_3
_geom_angle_publ_flag
C15 O3 C19 114.5(3) . . ?
C4 O2 C8 117.0(3) . . ?
C59 O11 C64 117.5(3) . . ?
C16 O4 C20 114.9(3) . . ?
C48 O9 C52 112.9(3) . . ?
C36 O8 C41 117.1(3) . . ?
C49 O10 C53 115.8(3) . . ?
C39 O7 C40 118.1(3) . . ?
C30 O5 C31 118.5(3) . . ?
C27 O6 C32 118.4(3) . . ?
C63 O12 C62 118.1(4) . . ?
C14 C9 C3 123.2(3) . . ?
C14 C9 C10 117.5(3) . . ?
C10 C9 C3 119.1(3) . . ?
C4 C3 C9 124.4(3) . . ?
C4 C3 C2 117.8(3) . . ?
C2 C3 C9 117.8(3) . . ?
C12 C13 C18 118.4(3) . . ?
C14 C13 C18 123.5(3) . . ?
C14 C13 C12 118.1(3) . . ?
C17 C18 C13 119.6(3) . . ?
C24 C18 C13 122.7(3) . . ?
C24 C18 C17 117.7(3) . . ?
O2 C4 C3 116.6(3) . . ?
O2 C4 C5 122.6(3) . . ?
C3 C4 C5 120.8(3) . . ?
C51 C57 H57 118.8 . . ?
C56 C57 H57 118.8 . . ?
C56 C57 C51 122.4(3) . . ?
C47 C46 C51 122.5(3) . . ?
C45 C46 C47 118.2(3) . . ?
C45 C46 C51 119.3(3) . . ?
C13 C12 C15 120.4(3) . . ?
C11 C12 C13 119.1(3) . . ?
C11 C12 C15 120.5(3) . . ?
C46 C47 H47 118.7 . . ?
C42 C47 C46 122.6(3) . . ?
C42 C47 H47 118.7 . . ?
C18 C17 C16 119.8(3) . . ?
C21 C17 C18 119.9(3) . . ?
C21 C17 C16 120.3(3) . . ?
C9 C14 C13 122.8(3) . . ?
C9 C14 H14 118.6 . . ?
C13 C14 H14 118.6 . . ?
C57 C51 C46 122.3(3) . . ?
C57 C51 C50 118.5(3) . . ?
C50 C51 C46 119.1(3) . . ?
O3 C15 C12 117.5(3) . . ?
C16 C15 O3 121.5(3) . . ?
C16 C15 C12 121.0(3) . . ?
C57 C56 C58 119.5(3) . . ?
C57 C56 C55 117.9(3) . . ?
C55 C56 C58 122.7(3) . . ?
O8 C36 C37 116.5(3) . . ?
O8 C36 C35 123.6(3) . . ?
C35 C36 C37 119.9(3) . . ?
O4 C16 C17 118.3(3) . . ?
C15 C16 O4 120.8(3) . . ?
C15 C16 C17 120.8(3) . . ?
C18 C24 H24 119.0 . . ?
C23 C24 C18 122.1(3) . . ?
C23 C24 H24 119.0 . . ?
C36 C37 C42 122.9(3) . . ?
C36 C37 C38 117.9(3) . . ?
C38 C37 C42 119.1(3) . . ?
C51 C50 C49 120.0(3) . . ?
C51 C50 C54 118.8(3) . . ?
C54 C50 C49 121.3(3) . . ?
C46 C45 C48 119.5(3) . . ?
C44 C45 C46 118.9(3) . . ?
C44 C45 C48 121.6(3) . . ?
C47 C42 C37 121.7(3) . . ?
C47 C42 C43 117.8(3) . . ?
C43 C42 C37 120.4(3) . . ?
C12 C11 H11 119.5 . . ?
C10 C11 C12 121.0(3) . . ?
C10 C11 H11 119.5 . . ?
C24 C23 C25 119.7(3) . . ?
C24 C23 C22 118.7(3) . . ?
C22 C23 C25 121.6(3) . . ?
C7 O1 C1 117.8(4) . . ?
C82 C81 C84 120.5(3) . . ?
C83 C81 C82 120.0(3) 2_667 . ?
C83 C81 C84 119.5(3) 2_667 . ?
C9 C10 H10 119.3 . . ?
C11 C10 C9 121.5(3) . . ?
C11 C10 H10 119.3 . . ?
C37 C38 H38 119.4 . . ?
C39 C38 C37 121.3(3) . . ?
C39 C38 H38 119.4 . . ?
C59 C58 C56 122.0(3) . . ?
C66 C58 C56 120.3(3) . . ?
C66 C58 C59 117.7(3) . . ?
C81 C82 C85 119.8(4) . . ?
C83 C82 C81 120.2(3) . . ?
C83 C82 C85 120.0(3) . . ?
C4 C5 H5 119.4 . . ?
C6 C5 C4 121.1(3) . . ?
C6 C5 H5 119.4 . . ?
O10 C49 C50 117.1(3) . . ?
C48 C49 O10 122.5(3) . . ?
C48 C49 C50 120.3(3) . . ?
O7 C39 C38 123.7(3) . . ?
O7 C39 C34 116.3(3) . . ?
C38 C39 C34 120.0(3) . . ?
C5 C6 C65 121.2(3) . . ?
C1 C6 C5 118.0(3) . . ?
C1 C6 C65 120.8(3) . . ?
C36 C35 H35 118.9 . . ?
C34 C35 C36 122.3(3) . . ?
C34 C35 H35 118.9 . . ?
C3 C2 H2 119.5 . . ?
C1 C2 C3 121.0(3) . . ?
C1 C2 H2 119.5 . . ?
C39 C34 C33 120.8(4) . . ?
C35 C34 C39 118.4(3) . . ?
C35 C34 C33 120.8(4) . . ?
O11 C59 C58 116.3(3) . . ?
O11 C59 C60 123.8(3) . . ?
C60 C59 C58 119.9(3) . . ?
C28 C29 H29 119.4 . . ?
C28 C29 C30 121.2(4) . . ?
C30 C29 H29 119.4 . . ?
C81 C83 H83 120.1 2_667 . ?
C82 C83 C81 119.8(3) . 2_667 ?
C82 C83 H83 120.1 . . ?
C45 C44 H44 119.2 . . ?
C43 C44 C45 121.5(3) . . ?
C43 C44 H44 119.2 . . ?
C26 C25 C23 121.1(3) . . ?
C26 C25 C30 118.6(3) . . ?
C30 C25 C23 120.3(3) . . ?
C42 C43 H43 119.5 . . ?
C44 C43 C42 120.9(3) . . ?
C44 C43 H43 119.5 . . ?
C23 C22 H22 119.4 . . ?
C21 C22 C23 121.1(3) . . ?
C21 C22 H22 119.4 . . ?
C72 C74 C75 120.9(4) 2_666 . ?
C73 C74 C72 120.3(4) . 2_666 ?
C73 C74 C75 118.8(4) . . ?
C56 C55 H55 119.1 . . ?
C54 C55 C56 121.7(3) . . ?
C54 C55 H55 119.1 . . ?
C17 C21 H21 119.8 . . ?
C22 C21 C17 120.4(3) . . ?
C22 C21 H21 119.8 . . ?
C29 C28 C33 120.6(4) . . ?
C29 C28 C27 118.7(3) . . ?
C27 C28 C33 120.7(4) . . ?
C59 C60 H60 119.2 . . ?
C61 C60 C59 121.6(4) . . ?
C61 C60 H60 119.2 . . ?
O9 C48 C45 118.0(3) . . ?
C49 C48 O9 120.5(3) . . ?
C49 C48 C45 121.5(3) . . ?
C58 C66 H66 118.9 . . ?
C62 C66 C58 122.3(4) . . ?
C62 C66 H66 118.9 . . ?
C25 C26 H26 119.3 . . ?
C25 C26 C27 121.4(4) . . ?
C27 C26 H26 119.3 . . ?
C74 C72 C76 120.9(4) 2_666 . ?
C73 C72 C74 120.0(4) . 2_666 ?
C73 C72 C76 119.1(4) . . ?
N5 C84 C81 178.9(4) . . ?
C74 C73 H73 120.1 . . ?
C72 C73 C74 119.7(4) . . ?
C72 C73 H73 120.1 . . ?
O5 C30 C29 123.4(3) . . ?
O5 C30 C25 116.8(3) . . ?
C29 C30 C25 119.7(3) . . ?
O1 C1 C2 121.0(3) . . ?
C6 C1 O1 117.7(3) . . ?
C6 C1 C2 121.3(3) . . ?
C50 C54 H54 119.7 . . ?
C55 C54 C50 120.7(3) . . ?
C55 C54 H54 119.7 . . ?
C60 C61 C62 118.6(3) . . ?
C60 C61 C65 120.9(4) . . ?
C62 C61 C65 120.5(4) . . ?
O12 C62 C61 116.5(3) . . ?
C66 C62 O12 123.7(4) . . ?
C66 C62 C61 119.9(4) . . ?
N6 C85 C82 179.9(6) . . ?
C34 C33 H33A 108.7 . . ?
C34 C33 H33B 108.7 . . ?
C28 C33 C34 114.1(3) . . ?
C28 C33 H33A 108.7 . . ?
C28 C33 H33B 108.7 . . ?
H33A C33 H33B 107.6 . . ?
C6 C65 H65A 108.7 . . ?
C6 C65 H65B 108.7 . . ?
C61 C65 C6 114.4(3) . . ?
C61 C65 H65A 108.7 . . ?
C61 C65 H65B 108.7 . . ?
H65A C65 H65B 107.6 . . ?
O6 C27 C28 115.9(3) . . ?
O6 C27 C26 123.9(4) . . ?
C26 C27 C28 120.1(4) . . ?
N3 C76 C72 179.5(6) . . ?
N4 C75 C74 179.7(6) . . ?
O2 C8 H8A 109.5 . . ?
O2 C8 H8B 109.5 . . ?
O2 C8 H8C 109.5 . . ?
H8A C8 H8B 109.5 . . ?
H8A C8 H8C 109.5 . . ?
H8B C8 H8C 109.5 . . ?
O8 C41 H41A 109.5 . . ?
O8 C41 H41B 109.5 . . ?
O8 C41 H41C 109.5 . . ?
H41A C41 H41B 109.5 . . ?
H41A C41 H41C 109.5 . . ?
H41B C41 H41C 109.5 . . ?
O11 C64 H64A 109.5 . . ?
O11 C64 H64B 109.5 . . ?
O11 C64 H64C 109.5 . . ?
H64A C64 H64B 109.5 . . ?
H64A C64 H64C 109.5 . . ?
H64B C64 H64C 109.5 . . ?
C68 C67 C69 118.0(5) . 2_777 ?
C68 C67 C71 123.5(6) . . ?
C71 C67 C69 118.4(6) . 2_777 ?
O7 C40 H40A 109.5 . . ?
O7 C40 H40B 109.5 . . ?
O7 C40 H40C 109.5 . . ?
H40A C40 H40B 109.5 . . ?
H40A C40 H40C 109.5 . . ?
H40B C40 H40C 109.5 . . ?
C67 C69 C70 120.0(6) 2_777 . ?
C68 C69 C67 119.4(5) . 2_777 ?
C68 C69 C70 120.6(6) . . ?
C67 C68 H68 118.7 . . ?
C69 C68 C67 122.6(5) . . ?
C69 C68 H68 118.7 . . ?
O3 C19 H19A 109.5 . . ?
O3 C19 H19B 109.5 . . ?
O3 C19 H19C 109.5 . . ?
H19A C19 H19B 109.5 . . ?
H19A C19 H19C 109.5 . . ?
H19B C19 H19C 109.5 . . ?
O10 C53 H53A 109.5 . . ?
O10 C53 H53B 109.5 . . ?
O10 C53 H53C 109.5 . . ?
H53A C53 H53B 109.5 . . ?
H53A C53 H53C 109.5 . . ?
H53B C53 H53C 109.5 . . ?
O5 C31 H31A 109.5 . . ?
O5 C31 H31B 109.5 . . ?
O5 C31 H31C 109.5 . . ?
H31A C31 H31B 109.5 . . ?
H31A C31 H31C 109.5 . . ?
H31B C31 H31C 109.5 . . ?
N7 C78 C77 177.5(7) . . ?
O4 C20 H20A 109.5 . . ?
O4 C20 H20B 109.5 . . ?
O4 C20 H20C 109.5 . . ?
H20A C20 H20B 109.5 . . ?
H20A C20 H20C 109.5 . . ?
H20B C20 H20C 109.5 . . ?
O9 C52 H52A 109.5 . . ?
O9 C52 H52B 109.5 . . ?
O9 C52 H52C 109.5 . . ?
H52A C52 H52B 109.5 . . ?
H52A C52 H52C 109.5 . . ?
H52B C52 H52C 109.5 . . ?
N8 C80 C79 178.7(10) . . ?
N2 C70 C69 176.7(9) . . ?
O6 C32 H32A 109.5 . . ?
O6 C32 H32B 109.5 . . ?
O6 C32 H32C 109.5 . . ?
H32A C32 H32B 109.5 . . ?
H32A C32 H32C 109.5 . . ?
H32B C32 H32C 109.5 . . ?
O1 C7 H7A 109.5 . . ?
O1 C7 H7B 109.5 . . ?
O1 C7 H7C 109.5 . . ?
H7A C7 H7B 109.5 . . ?
H7A C7 H7C 109.5 . . ?
H7B C7 H7C 109.5 . . ?
N1 C71 C67 178.3(8) . . ?
C78 C77 H77A 109.5 . . ?
C78 C77 H77B 109.5 . . ?
C78 C77 H77C 109.5 . . ?
H77A C77 H77B 109.5 . . ?
H77A C77 H77C 109.5 . . ?
H77B C77 H77C 109.5 . . ?
C80 C79 H79A 109.5 . . ?
C80 C79 H79B 109.5 . . ?
C80 C79 H79C 109.5 . . ?
H79A C79 H79B 109.5 . . ?
H79A C79 H79C 109.5 . . ?
H79B C79 H79C 109.5 . . ?
O12 C63 H63A 109.5 . . ?
O12 C63 H63B 109.5 . . ?
O12 C63 H63C 109.5 . . ?
H63A C63 H63B 109.5 . . ?
H63A C63 H63C 109.5 . . ?
H63B C63 H63C 109.5 . . ?

loop_
_geom_bond_atom_site_label_1
_geom_bond_atom_site_label_2
_geom_bond_distance
_geom_bond_site_symmetry_2
_geom_bond_publ_flag
O3 C15 1.376(4) . ?
O3 C19 1.419(5) . ?
O2 C4 1.377(4) . ?
O2 C8 1.430(4) . ?
O11 C59 1.364(4) . ?
O11 C64 1.409(5) . ?
O4 C16 1.376(4) . ?
O4 C20 1.404(5) . ?
O9 C48 1.384(4) . ?
O9 C52 1.417(5) . ?
O8 C36 1.376(4) . ?
O8 C41 1.424(5) . ?
O10 C49 1.374(4) . ?
O10 C53 1.431(5) . ?
O7 C39 1.379(4) . ?
O7 C40 1.415(5) . ?
O5 C30 1.371(4) . ?
O5 C31 1.402(5) . ?
O6 C27 1.374(4) . ?
O6 C32 1.409(6) . ?
O12 C62 1.380(5) . ?
O12 C63 1.370(6) . ?
C9 C3 1.489(4) . ?
C9 C14 1.383(4) . ?
C9 C10 1.401(4) . ?
C3 C4 1.382(4) . ?
C3 C2 1.392(5) . ?
C13 C18 1.463(4) . ?
C13 C12 1.410(4) . ?
C13 C14 1.403(4) . ?
C18 C17 1.412(4) . ?
C18 C24 1.405(4) . ?
C4 C5 1.391(4) . ?
C57 H57 0.9300 . ?
C57 C51 1.404(4) . ?
C57 C56 1.379(4) . ?
C46 C47 1.409(4) . ?
C46 C51 1.449(4) . ?
C46 C45 1.405(4) . ?
C12 C15 1.433(4) . ?
C12 C11 1.400(4) . ?
C47 H47 0.9300 . ?
C47 C42 1.381(4) . ?
C17 C16 1.433(5) . ?
C17 C21 1.403(5) . ?
C14 H14 0.9300 . ?
C51 C50 1.414(4) . ?
C15 C16 1.358(5) . ?
C56 C58 1.474(4) . ?
C56 C55 1.407(4) . ?
C36 C37 1.393(5) . ?
C36 C35 1.384(5) . ?
C24 H24 0.9300 . ?
C24 C23 1.384(5) . ?
C37 C42 1.471(4) . ?
C37 C38 1.398(5) . ?
C50 C49 1.434(5) . ?
C50 C54 1.415(5) . ?
C45 C44 1.402(5) . ?
C45 C48 1.433(5) . ?
C42 C43 1.405(5) . ?
C11 H11 0.9300 . ?
C11 C10 1.364(4) . ?
C23 C25 1.489(5) . ?
C23 C22 1.393(5) . ?
O1 C1 1.382(4) . ?
O1 C7 1.366(7) . ?
C81 C82 1.402(5) . ?
C81 C83 1.388(5) 2_667 ?
C81 C84 1.434(6) . ?
C10 H10 0.9300 . ?
C38 H38 0.9300 . ?
C38 C39 1.384(5) . ?
C58 C59 1.394(5) . ?
C58 C66 1.385(5) . ?
C82 C83 1.369(5) . ?
C82 C85 1.439(5) . ?
C5 H5 0.9300 . ?
C5 C6 1.390(5) . ?
C49 C48 1.352(5) . ?
C39 C34 1.397(5) . ?
C6 C1 1.371(5) . ?
C6 C65 1.517(5) . ?
C35 H35 0.9300 . ?
C35 C34 1.364(5) . ?
C2 H2 0.9300 . ?
C2 C1 1.387(5) . ?
C34 C33 1.517(5) . ?
C59 C60 1.386(5) . ?
C29 H29 0.9300 . ?
C29 C28 1.379(5) . ?
C29 C30 1.387(5) . ?
C83 H83 0.9300 . ?
C44 H44 0.9300 . ?
C44 C43 1.363(5) . ?
C25 C26 1.376(5) . ?
C25 C30 1.389(5) . ?
C43 H43 0.9300 . ?
C22 H22 0.9300 . ?
C22 C21 1.368(5) . ?
C74 C72 1.403(6) 2_666 ?
C74 C73 1.377(5) . ?
C74 C75 1.439(6) . ?
C55 H55 0.9300 . ?
C55 C54 1.358(5) . ?
N5 C84 1.140(5) . ?
C21 H21 0.9300 . ?
C28 C33 1.511(5) . ?
C28 C27 1.380(5) . ?
C60 H60 0.9300 . ?
C60 C61 1.381(5) . ?
C66 H66 0.9300 . ?
C66 C62 1.378(5) . ?
C26 H26 0.9300 . ?
C26 C27 1.379(5) . ?
C72 C73 1.371(5) . ?
C72 C76 1.435(6) . ?
C73 H73 0.9300 . ?
C54 H54 0.9300 . ?
C61 C62 1.383(6) . ?
C61 C65 1.514(5) . ?
N6 C85 1.135(5) . ?
C33 H33A 0.9700 . ?
C33 H33B 0.9700 . ?
C65 H65A 0.9700 . ?
C65 H65B 0.9700 . ?
C76 N3 1.140(5) . ?
N4 C75 1.125(5) . ?
C8 H8A 0.9600 . ?
C8 H8B 0.9600 . ?
C8 H8C 0.9600 . ?
C41 H41A 0.9600 . ?
C41 H41B 0.9600 . ?
C41 H41C 0.9600 . ?
C64 H64A 0.9600 . ?
C64 H64B 0.9600 . ?
C64 H64C 0.9600 . ?
C67 C69 1.413(7) 2_777 ?
C67 C68 1.370(7) . ?
C67 C71 1.408(8) . ?
C40 H40A 0.9600 . ?
C40 H40B 0.9600 . ?
C40 H40C 0.9600 . ?
C69 C68 1.351(7) . ?
C69 C70 1.445(9) . ?
C68 H68 0.9300 . ?
C19 H19A 0.9600 . ?
C19 H19B 0.9600 . ?
C19 H19C 0.9600 . ?
C53 H53A 0.9600 . ?
C53 H53B 0.9600 . ?
C53 H53C 0.9600 . ?
C31 H31A 0.9600 . ?
C31 H31B 0.9600 . ?
C31 H31C 0.9600 . ?
N7 C78 1.117(6) . ?
C78 C77 1.436(8) . ?
C20 H20A 0.9600 . ?
C20 H20B 0.9600 . ?
C20 H20C 0.9600 . ?
C52 H52A 0.9600 . ?
C52 H52B 0.9600 . ?
C52 H52C 0.9600 . ?
C80 N8 1.133(10) . ?
C80 C79 1.450(11) . ?
C70 N2 1.163(8) . ?
C32 H32A 0.9600 . ?
C32 H32B 0.9600 . ?
C32 H32C 0.9600 . ?
C7 H7A 0.9600 . ?
C7 H7B 0.9600 . ?
C7 H7C 0.9600 . ?
C71 N1 1.147(6) . ?
C77 H77A 0.9600 . ?
C77 H77B 0.9600 . ?
C77 H77C 0.9600 . ?
C79 H79A 0.9600 . ?
C79 H79B 0.9600 . ?
C79 H79C 0.9600 . ?
C63 H63A 0.9600 . ?
C63 H63B 0.9600 . ?
C63 H63C 0.9600 . ?

loop_
_geom_torsion_atom_site_label_1
_geom_torsion_atom_site_label_2
_geom_torsion_atom_site_label_3
_geom_torsion_atom_site_label_4
_geom_torsion
_geom_torsion_site_symmetry_1
_geom_torsion_site_symmetry_2
_geom_torsion_site_symmetry_3
_geom_torsion_site_symmetry_4
_geom_torsion_publ_flag
O3 C15 C16 O4 -5.7(5) . . . . ?
O3 C15 C16 C17 176.4(3) . . . . ?
O2 C4 C5 C6 178.8(3) . . . . ?
O11 C59 C60 C61 177.8(3) . . . . ?
O8 C36 C37 C42 -6.7(5) . . . . ?
O8 C36 C37 C38 174.9(3) . . . . ?
O8 C36 C35 C34 -177.6(3) . . . . ?
O10 C49 C48 O9 -2.9(6) . . . . ?
O10 C49 C48 C45 178.0(3) . . . . ?
O7 C39 C34 C35 179.1(3) . . . . ?
O7 C39 C34 C33 -1.8(5) . . . . ?
C9 C3 C4 O2 1.2(5) . . . . ?
C9 C3 C4 C5 -179.7(3) . . . . ?
C9 C3 C2 C1 -179.8(3) . . . . ?
C3 C9 C14 C13 175.8(3) . . . . ?
C3 C9 C10 C11 -176.1(3) . . . . ?
C3 C4 C5 C6 -0.3(5) . . . . ?
C3 C2 C1 O1 178.8(4) . . . . ?
C3 C2 C1 C6 -0.9(6) . . . . ?
C13 C18 C17 C16 2.8(5) . . . . ?
C13 C18 C17 C21 -175.6(3) . . . . ?
C13 C18 C24 C23 175.1(3) . . . . ?
C13 C12 C15 O3 -174.6(3) . . . . ?
C13 C12 C15 C16 2.6(5) . . . . ?
C13 C12 C11 C10 -0.6(5) . . . . ?
C18 C13 C12 C15 -1.7(4) . . . . ?
C18 C13 C12 C11 178.3(3) . . . . ?
C18 C13 C14 C9 -178.0(3) . . . . ?
C18 C17 C16 O4 -180.0(3) . . . . ?
C18 C17 C16 C15 -2.0(5) . . . . ?
C18 C17 C21 C22 0.1(5) . . . . ?
C18 C24 C23 C25 -177.7(3) . . . . ?
C18 C24 C23 C22 0.8(5) . . . . ?
C4 C3 C2 C1 -0.5(5) . . . . ?
C4 C5 C6 C1 -1.1(5) . . . . ?
C4 C5 C6 C65 179.6(4) . . . . ?
C57 C51 C50 C49 179.8(3) . . . . ?
C57 C51 C50 C54 -1.8(5) . . . . ?
C57 C56 C58 C59 -125.1(4) . . . . ?
C57 C56 C58 C66 53.0(4) . . . . ?
C57 C56 C55 C54 -1.4(5) . . . . ?
C46 C47 C42 C37 176.8(3) . . . . ?
C46 C47 C42 C43 0.0(5) . . . . ?
C46 C51 C50 C49 -2.6(5) . . . . ?
C46 C51 C50 C54 175.8(3) . . . . ?
C46 C45 C44 C43 -1.3(6) . . . . ?
C46 C45 C48 O9 174.1(3) . . . . ?
C46 C45 C48 C49 -6.8(5) . . . . ?
C12 C13 C18 C17 -1.0(4) . . . . ?
C12 C13 C18 C24 -179.6(3) . . . . ?
C12 C13 C14 C9 -0.3(5) . . . . ?
C12 C15 C16 O4 177.2(3) . . . . ?
C12 C15 C16 C17 -0.7(5) . . . . ?
C12 C11 C10 C9 0.5(5) . . . . ?
C47 C46 C51 C57 -1.6(5) . . . . ?
C47 C46 C51 C50 -179.1(3) . . . . ?
C47 C46 C45 C44 3.3(5) . . . . ?
C47 C46 C45 C48 -176.2(3) . . . . ?
C47 C42 C43 C44 2.1(5) . . . . ?
C17 C18 C24 C23 -3.5(5) . . . . ?
C14 C9 C3 C4 50.2(5) . . . . ?
C14 C9 C3 C2 -130.5(4) . . . . ?
C14 C9 C10 C11 -0.3(5) . . . . ?
C14 C13 C18 C17 176.7(3) . . . . ?
C14 C13 C18 C24 -1.9(5) . . . . ?
C14 C13 C12 C15 -179.5(3) . . . . ?
C14 C13 C12 C11 0.5(4) . . . . ?
C51 C57 C56 C58 179.7(3) . . . . ?
C51 C57 C56 C55 -0.8(5) . . . . ?
C51 C46 C47 C42 174.9(3) . . . . ?
C51 C46 C45 C44 -174.4(3) . . . . ?
C51 C46 C45 C48 6.1(5) . . . . ?
C51 C50 C49 O10 -173.6(3) . . . . ?
C51 C50 C49 C48 2.1(5) . . . . ?
C51 C50 C54 C55 -0.3(5) . . . . ?
C15 C12 C11 C10 179.4(3) . . . . ?
C56 C57 C51 C46 -175.2(3) . . . . ?
C56 C57 C51 C50 2.3(5) . . . . ?
C56 C58 C59 O11 1.6(5) . . . . ?
C56 C58 C59 C60 179.5(3) . . . . ?
C56 C58 C66 C62 -179.8(3) . . . . ?
C56 C55 C54 C50 1.9(6) . . . . ?
C36 C37 C42 C47 129.7(4) . . . . ?
C36 C37 C42 C43 -53.6(5) . . . . ?
C36 C37 C38 C39 3.8(5) . . . . ?
C36 C35 C34 C39 1.8(5) . . . . ?
C36 C35 C34 C33 -177.3(3) . . . . ?
C16 C17 C21 C22 -178.3(3) . . . . ?
C24 C18 C17 C16 -178.5(3) . . . . ?
C24 C18 C17 C21 3.0(5) . . . . ?
C24 C23 C25 C26 -71.0(5) . . . . ?
C24 C23 C25 C30 108.0(4) . . . . ?
C24 C23 C22 C21 2.5(5) . . . . ?
C37 C36 C35 C34 2.6(5) . . . . ?
C37 C42 C43 C44 -174.7(3) . . . . ?
C37 C38 C39 O7 177.9(3) . . . . ?
C37 C38 C39 C34 0.4(5) . . . . ?
C50 C49 C48 O9 -178.3(3) . . . . ?
C50 C49 C48 C45 2.6(6) . . . . ?
C45 C46 C47 C42 -2.7(5) . . . . ?
C45 C46 C51 C57 176.0(3) . . . . ?
C45 C46 C51 C50 -1.5(5) . . . . ?
C45 C44 C43 C42 -1.5(6) . . . . ?
C42 C37 C38 C39 -174.6(3) . . . . ?
C11 C12 C15 O3 5.4(5) . . . . ?
C11 C12 C15 C16 -177.4(3) . . . . ?
C23 C25 C26 C27 178.1(3) . . . . ?
C23 C25 C30 O5 1.4(5) . . . . ?
C23 C25 C30 C29 -175.8(3) . . . . ?
C23 C22 C21 C17 -2.9(6) . . . . ?
C81 C82 C83 C81 0.3(6) . . . 2_667 ?
C10 C9 C3 C4 -134.3(3) . . . . ?
C10 C9 C3 C2 45.0(4) . . . . ?
C10 C9 C14 C13 0.3(5) . . . . ?
C38 C37 C42 C47 -51.9(5) . . . . ?
C38 C37 C42 C43 124.8(4) . . . . ?
C38 C39 C34 C35 -3.2(5) . . . . ?
C38 C39 C34 C33 175.8(3) . . . . ?
C58 C56 C55 C54 178.1(3) . . . . ?
C58 C59 C60 C61 0.0(5) . . . . ?
C58 C66 C62 O12 -178.6(3) . . . . ?
C58 C66 C62 C61 0.5(5) . . . . ?
C5 C6 C1 O1 -178.1(4) . . . . ?
C5 C6 C1 C2 1.7(6) . . . . ?
C5 C6 C65 C61 -36.5(6) . . . . ?
C49 C50 C54 C55 178.2(3) . . . . ?
C39 C34 C33 C28 74.0(5) . . . . ?
C35 C36 C37 C42 173.1(3) . . . . ?
C35 C36 C37 C38 -5.3(5) . . . . ?
C35 C34 C33 C28 -107.0(4) . . . . ?
C2 C3 C4 O2 -178.1(3) . . . . ?
C2 C3 C4 C5 1.1(5) . . . . ?
C59 C58 C66 C62 -1.6(5) . . . . ?
C59 C60 C61 C62 -1.2(5) . . . . ?
C59 C60 C61 C65 179.8(3) . . . . ?
C29 C28 C33 C34 -114.6(4) . . . . ?
C29 C28 C27 O6 -176.7(3) . . . . ?
C29 C28 C27 C26 3.5(5) . . . . ?
C83 C81 C82 C83 -0.3(6) 2_667 . . . ?
C83 C81 C82 C85 179.4(3) 2_667 . . . ?
C44 C45 C48 O9 -5.4(5) . . . . ?
C44 C45 C48 C49 173.7(4) . . . . ?
C25 C23 C22 C21 -179.0(3) . . . . ?
C25 C26 C27 O6 177.6(3) . . . . ?
C25 C26 C27 C28 -2.5(6) . . . . ?
C22 C23 C25 C26 110.5(4) . . . . ?
C22 C23 C25 C30 -70.5(5) . . . . ?
C74 C72 C73 C74 0.7(6) 2_666 . . . ?
C55 C56 C58 C59 55.4(5) . . . . ?
C55 C56 C58 C66 -126.5(4) . . . . ?
C21 C17 C16 O4 -1.5(5) . . . . ?
C21 C17 C16 C15 176.4(3) . . . . ?
C28 C29 C30 O5 -179.2(3) . . . . ?
C28 C29 C30 C25 -2.2(5) . . . . ?
C60 C61 C62 O12 -179.8(3) . . . . ?
C60 C61 C62 C66 1.0(5) . . . . ?
C60 C61 C65 C6 111.3(4) . . . . ?
C48 C45 C44 C43 178.2(3) . . . . ?
C66 C58 C59 O11 -176.5(3) . . . . ?
C66 C58 C59 C60 1.4(5) . . . . ?
C26 C25 C30 O5 -179.6(3) . . . . ?
C26 C25 C30 C29 3.1(5) . . . . ?
C72 C74 C73 C72 -0.7(6) 2_666 . . . ?
C84 C81 C82 C83 179.6(3) . . . . ?
C84 C81 C82 C85 -0.7(5) . . . . ?
C30 C29 C28 C33 178.3(3) . . . . ?
C30 C29 C28 C27 -1.2(5) . . . . ?
C30 C25 C26 C27 -0.8(5) . . . . ?
C1 C6 C65 C61 144.2(4) . . . . ?
C54 C50 C49 O10 8.0(5) . . . . ?
C54 C50 C49 C48 -176.3(3) . . . . ?
C62 C61 C65 C6 -67.6(5) . . . . ?
C85 C82 C83 C81 -179.4(3) . . . 2_667 ?
C33 C28 C27 O6 3.8(5) . . . . ?
C33 C28 C27 C26 -176.0(3) . . . . ?
C65 C6 C1 O1 1.2(6) . . . . ?
C65 C6 C1 C2 -179.0(4) . . . . ?
C65 C61 C62 O12 -0.9(5) . . . . ?
C65 C61 C62 C66 179.9(3) . . . . ?
C27 C28 C33 C34 64.9(5) . . . . ?
C76 C72 C73 C74 -179.7(3) . . . . ?
C75 C74 C73 C72 178.6(3) . . . . ?
C8 O2 C4 C3 -176.0(4) . . . . ?
C8 O2 C4 C5 4.9(5) . . . . ?
C41 O8 C36 C37 -159.0(3) . . . . ?
C41 O8 C36 C35 21.2(5) . . . . ?
C64 O11 C59 C58 167.0(4) . . . . ?
C64 O11 C59 C60 -10.8(5) . . . . ?
C67 C69 C68 C67 -0.3(8) 2_777 . . . ?
C40 O7 C39 C38 9.5(5) . . . . ?
C40 O7 C39 C34 -173.0(4) . . . . ?
C69 C67 C68 C69 0.3(8) 2_777 . . . ?
C19 O3 C15 C12 -99.4(4) . . . . ?
C19 O3 C15 C16 83.3(4) . . . . ?
C53 O10 C49 C50 -117.1(4) . . . . ?
C53 O10 C49 C48 67.3(5) . . . . ?
C31 O5 C30 C29 -18.2(6) . . . . ?
C31 O5 C30 C25 164.7(4) . . . . ?
C20 O4 C16 C17 -100.9(4) . . . . ?
C20 O4 C16 C15 81.2(5) . . . . ?
C52 O9 C48 C45 -88.7(4) . . . . ?
C52 O9 C48 C49 92.2(5) . . . . ?
C70 C69 C68 C67 177.0(5) . . . . ?
C32 O6 C27 C28 -177.1(4) . . . . ?
C32 O6 C27 C26 2.8(6) . . . . ?
C7 O1 C1 C6 -142.6(5) . . . . ?
C7 O1 C1 C2 37.7(7) . . . . ?
C71 C67 C68 C69 -176.8(5) . . . . ?
C63 O12 C62 C66 -34.9(6) . . . . ?
C63 O12 C62 C61 146.0(5) . . . . ?
